data_4340774
loop_
_publ_author_name
'Bhattacharya, Kisholoy'
'Abtab, Sk Md Towsif'
'Majee, Mithun Chandra'
'Endo, Akira'
'Chaudhury, Muktimoy'

_publ_section_title
;
 Heterobimetallic \m-Oxido Complexes Containing Discrete V(V)-O-M(III) (M
 = Mn, Fe) Cores: Targeted Synthesis, Structural Characterization, and
 Redox Studies.
;
_journal_issue 16
_journal_name_full 'Inorganic chemistry'
_journal_page_first 8287
_journal_page_last 8297
_journal_paper_doi 10.1021/ic501563r
_journal_volume 53
_journal_year 2014
_chemical_formula_sum 'C31 H29 Br Mn N4 O5 S2 V'
_chemical_formula_weight 787.49
_chemical_name_systematic
; 
 ? 
;
_space_group_IT_number 14
_symmetry_cell_setting monoclinic
_symmetry_space_group_name_Hall '-P 2ybc'
_symmetry_space_group_name_H-M 'P 1 21/c 1'
_atom_sites_solution_hydrogens geom
_atom_sites_solution_primary direct
_atom_sites_solution_secondary difmap
_audit_creation_method SHELXL-97
_cell_angle_alpha 90.00
_cell_angle_beta 108.565(7)
_cell_angle_gamma 90.00
_cell_formula_units_Z 4
_cell_length_a 12.6244(18)
_cell_length_b 12.4882(18)
_cell_length_c 23.283(3)
_cell_measurement_temperature 293(2)
_cell_volume 3479.7(8)
_computing_cell_refinement 'BRUKER APEX-II'
_computing_data_collection 'BRUKER APEX-II'
_computing_data_reduction 'BRUKER APEX-II'
_computing_molecular_graphics 'MERCURY 2.2, PLATON-97'
_computing_publication_material 'MERCURY 2.2, PLATON-97'
_computing_structure_refinement 'SHELXL-97 (Sheldrick, 1997)'
_computing_structure_solution 'SHELXS-97 (Sheldrick, 1990)'
_diffrn_ambient_temperature 293(2)
_diffrn_measured_fraction_theta_full 0.996
_diffrn_measured_fraction_theta_max 0.996
_diffrn_measurement_device_type 'CCD AREA DETECTOR'
_diffrn_measurement_method OMEGA-SCAN
_diffrn_radiation_monochromator graphite
_diffrn_radiation_source 'fine-focus sealed tube'
_diffrn_radiation_type MoK\a
_diffrn_radiation_wavelength 0.71073
_diffrn_reflns_av_R_equivalents 0.0834
_diffrn_reflns_av_sigmaI/netI 0.0979
_diffrn_reflns_limit_h_max 11
_diffrn_reflns_limit_h_min -11
_diffrn_reflns_limit_k_max 10
_diffrn_reflns_limit_k_min -11
_diffrn_reflns_limit_l_max 20
_diffrn_reflns_limit_l_min -20
_diffrn_reflns_number 9233
_diffrn_reflns_theta_full 18.54
_diffrn_reflns_theta_max 18.54
_diffrn_reflns_theta_min 1.70
_exptl_absorpt_coefficient_mu 1.943
_exptl_absorpt_correction_T_max 0.7593
_exptl_absorpt_correction_T_min 0.6423
_exptl_absorpt_correction_type multi-scan
_exptl_absorpt_process_details SADABS
_exptl_crystal_colour 'dark brown'
_exptl_crystal_density_diffrn 1.503
_exptl_crystal_density_method 'not measured'
_exptl_crystal_description block
_exptl_crystal_F_000 1592
_exptl_crystal_size_max 0.25
_exptl_crystal_size_mid 0.18
_exptl_crystal_size_min 0.15
_refine_diff_density_max 0.391
_refine_diff_density_min -0.335
_refine_diff_density_rms 0.072
_refine_ls_extinction_method none
_refine_ls_goodness_of_fit_ref 1.284
_refine_ls_hydrogen_treatment mixed
_refine_ls_matrix_type full
_refine_ls_number_parameters 404
_refine_ls_number_reflns 2597
_refine_ls_number_restraints 78
_refine_ls_restrained_S_all 1.279
_refine_ls_R_factor_all 0.1154
_refine_ls_R_factor_gt 0.0453
_refine_ls_shift/su_max 0.000
_refine_ls_shift/su_mean 0.000
_refine_ls_structure_factor_coef Fsqd
_refine_ls_weighting_details 'calc w=1/[\s^2^(Fo^2^)+(0.0000P)^2^+0.1800P] where P=(Fo^2^+2Fc^2^)/3'
_refine_ls_weighting_scheme calc
_refine_ls_wR_factor_gt 0.0640
_refine_ls_wR_factor_ref 0.0756
_reflns_number_gt 1477
_reflns_number_total 2597
_reflns_threshold_expression >2sigma(I)
_cod_data_source_file ic501563r_si_002.cif
_cod_data_source_block 1
_cod_depositor_comments 'Adding full bibliography for 4340774--4340778.cif.'
_cod_original_sg_symbol_H-M 'P 21/c'
_cod_database_code 4340774

loop_
_symmetry_equiv_pos_as_xyz
'x, y, z'
'-x, y+1/2, -z+1/2'
'-x, -y, -z'
'x, -y-1/2, z-1/2'

loop_
_atom_site_label
_atom_site_type_symbol
_atom_site_fract_x
_atom_site_fract_y
_atom_site_fract_z
_atom_site_U_iso_or_equiv
_atom_site_adp_type
_atom_site_occupancy
_atom_site_symmetry_multiplicity
_atom_site_calc_flag
_atom_site_refinement_flags
Br1 Br 0.60517(11) 0.02197(10) 0.09763(5) 0.0977(6) Uani 1 1 d .
Mn1 Mn -0.02322(13) 0.53887(12) 0.15133(7) 0.0519(5) Uani 1 1 d .
V1 V 0.22153(16) 0.36719(14) 0.20307(7) 0.0518(6) Uani 1 1 d .
S2 S 0.2398(3) 0.2396(3) 0.40243(13) 0.0807(11) Uani 1 1 d .
S1 S 0.1538(2) 0.3517(2) 0.28669(13) 0.0674(10) Uani 1 1 d .
O4 O 0.2378(6) 0.2840(5) 0.1369(3) 0.055(2) Uani 1 1 d .
O3 O 0.0990(5) 0.4252(4) 0.1659(2) 0.0466(19) Uani 1 1 d U
O5 O 0.3196(5) 0.4563(5) 0.2209(2) 0.0596(19) Uani 1 1 d .
O1 O -0.1101(5) 0.4878(5) 0.1987(3) 0.057(2) Uani 1 1 d .
O2 O -0.1209(5) 0.4696(5) 0.0840(3) 0.063(2) Uani 1 1 d .
N3 N 0.3221(7) 0.2400(6) 0.2548(4) 0.049(3) Uani 1 1 d .
N4 N 0.3278(7) 0.2128(7) 0.3155(4) 0.053(3) Uani 1 1 d .
N1 N 0.0616(7) 0.6307(6) 0.2176(4) 0.052(3) Uani 1 1 d .
N2 N 0.0201(8) 0.6415(6) 0.0987(5) 0.049(3) Uani 1 1 d .
C26 C 0.4912(9) 0.1102(8) 0.1110(7) 0.058(4) Uiso 1 1 d .
C25 C 0.4145(11) 0.1541(10) 0.0636(5) 0.077(4) Uani 1 1 d .
H25 H 0.4190 0.1450 0.0248 0.092 Uiso 1 1 calc R
C24 C 0.3272(10) 0.2139(9) 0.0722(5) 0.073(4) Uani 1 1 d .
H24 H 0.2716 0.2421 0.0392 0.087 Uiso 1 1 calc R
C23 C 0.3247(10) 0.2306(9) 0.1312(7) 0.053(4) Uani 1 1 d .
C28 C 0.4044(11) 0.1825(8) 0.1783(6) 0.041(3) Uani 1 1 d .
C27 C 0.4894(9) 0.1223(8) 0.1691(5) 0.052(3) Uani 1 1 d .
H27 H 0.5438 0.0909 0.2015 0.062 Uiso 1 1 calc R
C29 C 0.3945(9) 0.1831(8) 0.2390(5) 0.053(4) Uani 1 1 d .
H29 H 0.4432 0.1400 0.2682 0.063 Uiso 1 1 calc R
C30 C 0.2517(9) 0.2638(8) 0.3310(5) 0.051(4) Uani 1 1 d .
C31 C 0.3424(7) 0.1355(7) 0.4308(4) 0.085(4) Uani 1 1 d .
H31A H 0.3194 0.0720 0.4068 0.127 Uiso 1 1 calc R
H31B H 0.3491 0.1202 0.4722 0.127 Uiso 1 1 calc R
H31C H 0.4133 0.1589 0.4284 0.127 Uiso 1 1 calc R
C16 C -0.1132(12) 0.5227(11) 0.2512(5) 0.051(4) Uani 1 1 d .
C15 C -0.0395(12) 0.5930(10) 0.2857(5) 0.060(4) Uani 1 1 d .
H15 H -0.0471 0.6098 0.3231 0.072 Uiso 1 1 calc R
C14 C 0.0490(11) 0.6441(9) 0.2708(6) 0.053(4) Uani 1 1 d .
C9 C -0.0260(11) 0.6506(10) 0.0393(6) 0.055(4) Uani 1 1 d .
C8 C -0.1063(10) 0.5799(11) 0.0058(5) 0.055(4) Uani 1 1 d .
H8 H -0.1338 0.5915 -0.0358 0.066 Uiso 1 1 calc R
C7 C -0.1488(11) 0.4948(10) 0.0277(6) 0.054(4) Uani 1 1 d .
C12 C 0.1494(9) 0.6836(8) 0.1982(6) 0.072(4) Uani 1 1 d .
H12A H 0.2086 0.6332 0.1994 0.087 Uiso 1 1 calc R
H12B H 0.1813 0.7432 0.2248 0.087 Uiso 1 1 calc R
C11 C 0.0939(10) 0.7233(9) 0.1336(6) 0.073(4) Uani 1 1 d .
H11A H 0.0518 0.7880 0.1342 0.088 Uiso 1 1 calc R
H11B H 0.1506 0.7402 0.1150 0.088 Uiso 1 1 calc R
C17 C -0.2111(11) 0.4763(9) 0.2669(6) 0.052(3) Uani 1 1 d .
C18 C -0.2104(9) 0.4745(8) 0.3275(5) 0.065(4) Uani 1 1 d .
H18 H -0.1500 0.5012 0.3586 0.078 Uiso 1 1 calc R
C19 C -0.3032(10) 0.4313(8) 0.3393(5) 0.072(4) Uani 1 1 d U
H19 H -0.3039 0.4274 0.3791 0.086 Uiso 1 1 calc R
C20 C -0.3936(10) 0.3945(8) 0.2932(6) 0.084(4) Uani 1 1 d U
H20 H -0.4561 0.3685 0.3015 0.101 Uiso 1 1 calc R
C21 C -0.3914(10) 0.3963(8) 0.2357(6) 0.083(4) Uani 1 1 d U
H21 H -0.4523 0.3696 0.2050 0.099 Uiso 1 1 calc R
C22 C -0.3009(11) 0.4368(8) 0.2212(6) 0.071(4) Uani 1 1 d .
H22 H -0.3009 0.4373 0.1812 0.085 Uiso 1 1 calc R
C1 C -0.2350(11) 0.4246(11) -0.0117(6) 0.059(4) Uani 1 1 d .
C6 C -0.2794(11) 0.4428(9) -0.0741(7) 0.081(4) Uani 1 1 d .
H6 H -0.2542 0.5002 -0.0917 0.098 Uiso 1 1 calc R
C5 C -0.3613(11) 0.3747(11) -0.1097(6) 0.096(5) Uani 1 1 d .
H5 H -0.3928 0.3885 -0.1509 0.115 Uiso 1 1 calc R
C4 C -0.3961(10) 0.2876(10) -0.0848(6) 0.089(4) Uani 1 1 d U
H4 H -0.4493 0.2413 -0.1093 0.107 Uiso 1 1 calc R
C2 C -0.2722(10) 0.3386(9) 0.0112(5) 0.079(4) Uani 1 1 d U
H2 H -0.2426 0.3255 0.0525 0.095 Uiso 1 1 calc R
C3 C -0.3521(9) 0.2687(9) -0.0235(5) 0.086(4) Uani 1 1 d U
H3 H -0.3755 0.2103 -0.0059 0.104 Uiso 1 1 calc R
C10 C 0.0065(8) 0.7486(8) 0.0084(4) 0.092(4) Uani 1 1 d U
H10A H -0.0171 0.8129 0.0235 0.139 Uiso 1 1 calc R
H10B H -0.0294 0.7441 -0.0346 0.139 Uiso 1 1 calc R
H10C H 0.0860 0.7500 0.0170 0.139 Uiso 1 1 calc R
C13 C 0.1244(8) 0.7133(7) 0.3190(4) 0.088(4) Uani 1 1 d .
H13A H 0.2003 0.6904 0.3273 0.132 Uiso 1 1 calc R
H13B H 0.1040 0.7077 0.3553 0.132 Uiso 1 1 calc R
H13C H 0.1172 0.7864 0.3056 0.132 Uiso 1 1 calc R

loop_
_atom_site_aniso_label
_atom_site_aniso_U_11
_atom_site_aniso_U_22
_atom_site_aniso_U_33
_atom_site_aniso_U_23
_atom_site_aniso_U_13
_atom_site_aniso_U_12
Br1 0.1060(12) 0.1125(13) 0.0845(11) 0.0042(9) 0.0442(9) 0.0425(10)
Mn1 0.0544(13) 0.0451(12) 0.0539(12) 0.0007(11) 0.0140(10) -0.0039(11)
V1 0.0641(17) 0.0502(15) 0.0410(13) -0.0017(12) 0.0167(12) 0.0046(14)
S2 0.095(3) 0.110(3) 0.046(2) 0.000(2) 0.035(2) -0.008(3)
S1 0.075(3) 0.074(2) 0.060(2) -0.002(2) 0.030(2) 0.001(2)
O4 0.059(6) 0.068(6) 0.033(5) 0.002(4) 0.006(5) 0.018(5)
O3 0.040(4) 0.056(5) 0.036(4) 0.005(3) 0.001(3) 0.033(4)
O5 0.070(5) 0.052(5) 0.055(5) 0.003(4) 0.017(4) -0.014(5)
O1 0.059(5) 0.047(5) 0.064(5) -0.005(5) 0.018(5) -0.009(4)
O2 0.072(6) 0.062(6) 0.039(5) 0.011(5) -0.003(5) -0.011(5)
N3 0.049(8) 0.053(7) 0.041(7) 0.005(6) 0.007(6) 0.004(6)
N4 0.065(8) 0.062(8) 0.032(7) 0.005(6) 0.015(6) -0.010(6)
N1 0.052(8) 0.040(7) 0.057(8) -0.004(6) 0.009(7) 0.009(6)
N2 0.061(8) 0.020(7) 0.062(8) -0.004(6) 0.013(7) -0.008(6)
C25 0.093(12) 0.111(12) 0.029(9) 0.004(8) 0.025(10) 0.013(9)
C24 0.091(12) 0.098(11) 0.028(10) 0.018(8) 0.017(8) 0.039(9)
C23 0.055(12) 0.051(10) 0.052(10) 0.003(9) 0.014(10) 0.012(9)
C28 0.052(11) 0.029(8) 0.036(9) 0.013(7) 0.007(9) 0.026(7)
C27 0.051(10) 0.044(9) 0.055(10) 0.016(7) 0.007(7) 0.008(7)
C29 0.038(10) 0.053(10) 0.053(11) 0.010(7) -0.005(8) 0.005(7)
C30 0.060(10) 0.047(9) 0.044(9) 0.001(7) 0.012(8) -0.015(8)
C31 0.080(10) 0.135(11) 0.036(8) 0.024(7) 0.014(7) 0.005(9)
C16 0.059(11) 0.055(11) 0.038(9) 0.003(8) 0.012(9) 0.026(9)
C15 0.076(12) 0.059(10) 0.038(9) -0.016(8) 0.009(9) -0.006(8)
C14 0.052(11) 0.036(9) 0.066(12) 0.002(9) 0.013(9) 0.005(8)
C9 0.067(12) 0.057(11) 0.049(11) 0.022(9) 0.030(9) 0.020(9)
C8 0.052(11) 0.072(12) 0.030(9) -0.005(9) -0.005(8) 0.009(8)
C7 0.057(11) 0.039(11) 0.075(12) 0.005(10) 0.033(11) -0.005(8)
C12 0.061(11) 0.056(10) 0.104(12) -0.008(8) 0.033(10) -0.005(8)
C11 0.082(12) 0.059(11) 0.086(11) 0.016(10) 0.036(9) 0.020(9)
C17 0.057(12) 0.025(8) 0.073(12) 0.005(8) 0.020(10) 0.011(8)
C18 0.076(11) 0.061(9) 0.066(10) 0.006(8) 0.034(8) 0.021(8)
C19 0.080(7) 0.071(7) 0.073(6) 0.008(6) 0.038(6) 0.009(6)
C20 0.086(8) 0.074(7) 0.097(7) 0.014(6) 0.035(6) -0.001(6)
C21 0.083(8) 0.070(7) 0.088(6) 0.002(6) 0.016(6) -0.001(6)
C22 0.062(11) 0.057(10) 0.095(12) -0.008(8) 0.028(10) -0.011(8)
C1 0.066(11) 0.079(12) 0.027(9) -0.001(8) 0.010(8) 0.010(9)
C6 0.081(12) 0.095(12) 0.070(12) -0.006(10) 0.027(9) -0.010(10)
C5 0.096(13) 0.139(16) 0.053(10) -0.024(10) 0.025(9) -0.009(11)
C4 0.088(8) 0.097(8) 0.081(7) -0.017(7) 0.025(6) -0.001(7)
C2 0.088(8) 0.077(8) 0.067(7) 0.001(6) 0.018(6) -0.019(6)
C3 0.087(8) 0.085(7) 0.079(7) 0.000(6) 0.016(6) -0.013(6)
C10 0.100(8) 0.092(8) 0.093(7) 0.025(6) 0.043(6) 0.011(7)
C13 0.122(12) 0.060(10) 0.074(10) -0.025(7) 0.019(9) -0.024(9)

loop_
_atom_type_symbol
_atom_type_description
_atom_type_scat_dispersion_real
_atom_type_scat_dispersion_imag
_atom_type_scat_source
C C 0.0033 0.0016 'International Tables Vol C Tables 4.2.6.8 and 6.1.1.4'
Br Br -0.2901 2.4595 'International Tables Vol C Tables 4.2.6.8 and 6.1.1.4'
Mn Mn 0.3368 0.7283 'International Tables Vol C Tables 4.2.6.8 and 6.1.1.4'
N N 0.0061 0.0033 'International Tables Vol C Tables 4.2.6.8 and 6.1.1.4'
O O 0.0106 0.0060 'International Tables Vol C Tables 4.2.6.8 and 6.1.1.4'
S S 0.1246 0.1234 'International Tables Vol C Tables 4.2.6.8 and 6.1.1.4'
V V 0.3005 0.5294 'International Tables Vol C Tables 4.2.6.8 and 6.1.1.4'
H H 0.0000 0.0000 'International Tables Vol C Tables 4.2.6.8 and 6.1.1.4'

loop_
_geom_angle_atom_site_label_1
_geom_angle_atom_site_label_2
_geom_angle_atom_site_label_3
_geom_angle
O2 Mn1 O1 89.0(3)
O2 Mn1 N1 170.6(3)
O1 Mn1 N1 90.6(4)
O2 Mn1 N2 91.1(4)
O1 Mn1 N2 155.3(3)
N1 Mn1 N2 85.3(4)
O2 Mn1 O3 94.5(3)
O1 Mn1 O3 102.5(2)
N1 Mn1 O3 94.7(3)
N2 Mn1 O3 102.2(3)
O5 V1 O3 109.9(3)
O5 V1 O4 108.0(3)
O3 V1 O4 97.8(3)
O5 V1 N3 95.6(3)
O3 V1 N3 153.1(3)
O4 V1 N3 81.6(3)
O5 V1 S1 107.0(2)
O3 V1 S1 86.8(2)
O4 V1 S1 140.6(2)
N3 V1 S1 77.5(3)
C30 S2 C31 101.8(5)
C30 S1 V1 99.5(4)
C23 O4 V1 130.9(7)
V1 O3 Mn1 155.3(3)
C16 O1 Mn1 128.7(8)
C7 O2 Mn1 129.5(8)
C29 N3 N4 109.3(9)
C29 N3 V1 126.1(8)
N4 N3 V1 124.3(6)
C30 N4 N3 110.4(9)
C14 N1 C12 124.1(10)
C14 N1 Mn1 128.6(8)
C12 N1 Mn1 107.3(7)
C9 N2 C11 121.2(11)
C9 N2 Mn1 126.2(8)
C11 N2 Mn1 111.5(7)
C25 C26 C27 122.4(11)
C25 C26 Br1 119.2(12)
C27 C26 Br1 118.3(11)
C26 C25 C24 120.0(11)
C26 C25 H25 120.0
C24 C25 H25 120.0
C25 C24 C23 119.1(11)
C25 C24 H24 120.5
C23 C24 H24 120.5
O4 C23 C28 124.1(13)
O4 C23 C24 116.8(13)
C28 C23 C24 118.8(11)
C23 C28 C27 121.5(11)
C23 C28 C29 120.5(12)
C27 C28 C29 117.6(12)
C26 C27 C28 118.2(10)
C26 C27 H27 120.9
C28 C27 H27 120.9
N3 C29 C28 124.2(11)
N3 C29 H29 117.9
C28 C29 H29 117.9
N4 C30 S1 126.8(9)
N4 C30 S2 118.5(9)
S1 C30 S2 114.6(7)
S2 C31 H31A 109.5
S2 C31 H31B 109.5
H31A C31 H31B 109.5
S2 C31 H31C 109.5
H31A C31 H31C 109.5
H31B C31 H31C 109.5
O1 C16 C15 123.7(12)
O1 C16 C17 111.6(12)
C15 C16 C17 124.7(12)
C16 C15 C14 126.5(12)
C16 C15 H15 116.8
C14 C15 H15 116.8
N1 C14 C15 121.0(12)
N1 C14 C13 123.0(12)
C15 C14 C13 116.0(13)
N2 C9 C8 122.3(11)
N2 C9 C10 117.6(12)
C8 C9 C10 120.0(12)
C7 C8 C9 126.2(12)
C7 C8 H8 116.9
C9 C8 H8 116.9
O2 C7 C8 124.2(13)
O2 C7 C1 113.5(11)
C8 C7 C1 122.2(13)
N1 C12 C11 107.1(9)
N1 C12 H12A 110.3
C11 C12 H12A 110.3
N1 C12 H12B 110.3
C11 C12 H12B 110.3
H12A C12 H12B 108.6
N2 C11 C12 109.6(10)
N2 C11 H11A 109.7
C12 C11 H11A 109.7
N2 C11 H11B 109.7
C12 C11 H11B 109.7
H11A C11 H11B 108.2
C22 C17 C18 120.7(12)
C22 C17 C16 119.0(12)
C18 C17 C16 120.3(12)
C19 C18 C17 117.8(11)
C19 C18 H18 121.1
C17 C18 H18 121.1
C20 C19 C18 121.0(11)
C20 C19 H19 119.5
C18 C19 H19 119.5
C21 C20 C19 119.8(12)
C21 C20 H20 120.1
C19 C20 H20 120.1
C20 C21 C22 121.9(12)
C20 C21 H21 119.1
C22 C21 H21 119.1
C17 C22 C21 118.8(13)
C17 C22 H22 120.6
C21 C22 H22 120.6
C2 C1 C6 117.7(13)
C2 C1 C7 120.7(12)
C6 C1 C7 121.6(12)
C5 C6 C1 119.7(13)
C5 C6 H6 120.1
C1 C6 H6 120.1
C4 C5 C6 120.8(13)
C4 C5 H5 119.6
C6 C5 H5 119.6
C5 C4 C3 119.7(13)
C5 C4 H4 120.1
C3 C4 H4 120.1
C1 C2 C3 123.6(13)
C1 C2 H2 118.2
C3 C2 H2 118.2
C4 C3 C2 118.4(12)
C4 C3 H3 120.8
C2 C3 H3 120.8
C9 C10 H10A 109.5
C9 C10 H10B 109.5
H10A C10 H10B 109.5
C9 C10 H10C 109.5
H10A C10 H10C 109.5
H10B C10 H10C 109.5
C14 C13 H13A 109.5
C14 C13 H13B 109.5
H13A C13 H13B 109.5
C14 C13 H13C 109.5
H13A C13 H13C 109.5
H13B C13 H13C 109.5

loop_
_geom_bond_atom_site_label_1
_geom_bond_atom_site_label_2
_geom_bond_distance
Br1 C26 1.914(11)
Mn1 O2 1.870(6)
Mn1 O1 1.896(7)
Mn1 N1 1.947(8)
Mn1 N2 1.967(8)
Mn1 O3 2.044(5)
V1 O5 1.617(6)
V1 O3 1.678(5)
V1 O4 1.923(6)
V1 N3 2.147(8)
V1 S1 2.370(3)
S2 C30 1.744(10)
S2 C31 1.805(8)
S1 C30 1.728(11)
O4 C23 1.327(10)
O1 C16 1.310(10)
O2 C7 1.283(11)
N3 C29 1.301(10)
N3 N4 1.434(10)
N4 C30 1.295(10)
N1 C14 1.309(11)
N1 C12 1.479(11)
N2 C9 1.323(11)
N2 C11 1.446(11)
C26 C25 1.333(11)
C26 C27 1.369(11)
C25 C24 1.397(11)
C25 H25 0.9300
C24 C23 1.399(12)
C24 H24 0.9300
C23 C28 1.369(12)
C28 C27 1.382(11)
C28 C29 1.455(12)
C27 H27 0.9300
C29 H29 0.9300
C31 H31A 0.9600
C31 H31B 0.9600
C31 H31C 0.9600
C16 C15 1.344(12)
C16 C17 1.512(14)
C15 C14 1.423(13)
C15 H15 0.9300
C14 C13 1.494(12)
C9 C8 1.383(12)
C9 C10 1.541(12)
C8 C7 1.361(12)
C8 H8 0.9300
C7 C1 1.470(14)
C12 C11 1.525(11)
C12 H12A 0.9700
C12 H12B 0.9700
C11 H11A 0.9700
C11 H11B 0.9700
C17 C22 1.376(12)
C17 C18 1.409(12)
C18 C19 1.394(11)
C18 H18 0.9300
C19 C20 1.374(12)
C19 H19 0.9300
C20 C21 1.347(12)
C20 H20 0.9300
C21 C22 1.387(12)
C21 H21 0.9300
C22 H22 0.9300
C1 C2 1.348(12)
C1 C6 1.401(12)
C6 C5 1.390(12)
C6 H6 0.9300
C5 C4 1.370(13)
C5 H5 0.9300
C4 C3 1.377(12)
C4 H4 0.9300
C2 C3 1.383(12)
C2 H2 0.9300
C3 H3 0.9300
C10 H10A 0.9600
C10 H10B 0.9600
C10 H10C 0.9600
C13 H13A 0.9600
C13 H13B 0.9600
C13 H13C 0.9600
